data_4074727
loop_
_publ_author_name
'Bernskoetter, Wesley H.'
'Pool, Jaime A.'
'Lobkovsky, Emil'
'Chirik, Paul J.'

_publ_section_title
;
 Carbon--Hydrogen Bond Activation with a Cyclometalated Zirconocene
 Hydride: Mechanistic Differences between Arene and Alkane
 Reductive Elimination
;
_journal_coden_ASTM ORGND7
_journal_issue 5
_journal_name_full Organometallics
_journal_page_first 1092
_journal_page_last 1100
_journal_paper_doi 10.1021/om0508379
_journal_volume 25
_journal_year 2006
_chemical_formula_sum 'C22 H40 Si4 Zr'
_chemical_formula_weight 508.12
_space_group_IT_number 15
_symmetry_cell_setting monoclinic
_symmetry_space_group_name_Hall '-C 2yc'
_symmetry_space_group_name_H-M 'C 1 2/c 1'
_atom_sites_solution_hydrogens difmap
_atom_sites_solution_primary direct
_atom_sites_solution_secondary difmap
_audit_creation_method SHELXL-97
_cell_angle_alpha 90.00
_cell_angle_beta 108.594(5)
_cell_angle_gamma 90.00
_cell_formula_units_Z 8
_cell_length_a 29.984(7)
_cell_length_b 9.152(2)
_cell_length_c 20.813(5)
_cell_measurement_reflns_used 4448
_cell_measurement_temperature 173(2)
_cell_measurement_theta_max 32.21
_cell_measurement_theta_min 2.46
_cell_volume 5413(2)
_computing_cell_refinement 'Bruker SAINT'
_computing_data_collection 'Bruker SMART'
_computing_data_reduction 'Bruker SAINT'
_computing_molecular_graphics 'Bruker SHELXTL'
_computing_publication_material 'Bruker SHELXTL'
_computing_structure_refinement 'SHELXL-97 (Sheldrick, 1997)'
_computing_structure_solution 'SHELXS-97 (Sheldrick, 1990)'
_diffrn_ambient_temperature 173(2)
_diffrn_measured_fraction_theta_full 0.979
_diffrn_measured_fraction_theta_max 0.979
_diffrn_measurement_device_type 'Bruker 1K CCD area detector'
_diffrn_measurement_method '0.3 geg. omega scans'
_diffrn_radiation_monochromator graphite
_diffrn_radiation_source 'fine-focus sealed tube'
_diffrn_radiation_type MoK\a
_diffrn_radiation_wavelength 0.71073
_diffrn_reflns_av_R_equivalents 0.0289
_diffrn_reflns_av_sigmaI/netI 0.0451
_diffrn_reflns_limit_h_max 22
_diffrn_reflns_limit_h_min -42
_diffrn_reflns_limit_k_max 10
_diffrn_reflns_limit_k_min -13
_diffrn_reflns_limit_l_max 28
_diffrn_reflns_limit_l_min -29
_diffrn_reflns_number 15226
_diffrn_reflns_theta_full 30.51
_diffrn_reflns_theta_max 30.51
_diffrn_reflns_theta_min 2.06
_exptl_absorpt_coefficient_mu 0.589
_exptl_absorpt_correction_T_max 0.9434
_exptl_absorpt_correction_T_min 0.7984
_exptl_absorpt_correction_type SADABS
_exptl_crystal_colour yellow
_exptl_crystal_density_diffrn 1.247
_exptl_crystal_density_meas 0
_exptl_crystal_density_method 'not measured'
_exptl_crystal_description plate
_exptl_crystal_F_000 2144
_exptl_crystal_size_max 0.40
_exptl_crystal_size_mid 0.40
_exptl_crystal_size_min 0.10
_refine_diff_density_max 0.803
_refine_diff_density_min -0.469
_refine_diff_density_rms 0.078
_refine_ls_extinction_method none
_refine_ls_goodness_of_fit_ref 1.066
_refine_ls_hydrogen_treatment isotropic
_refine_ls_matrix_type full
_refine_ls_number_parameters 404
_refine_ls_number_reflns 8098
_refine_ls_number_restraints 0
_refine_ls_restrained_S_all 1.066
_refine_ls_R_factor_all 0.0557
_refine_ls_R_factor_gt 0.0370
_refine_ls_shift/su_max 0.040
_refine_ls_shift/su_mean 0.005
_refine_ls_structure_factor_coef Fsqd
_refine_ls_weighting_details 'calc w=1/[\s^2^(Fo^2^)+(0.0379P)^2^+1.2507P] where P=(Fo^2^+2Fc^2^)/3'
_refine_ls_weighting_scheme calc
_refine_ls_wR_factor_gt 0.0776
_refine_ls_wR_factor_ref 0.0838
_reflns_number_gt 6182
_reflns_number_total 8098
_reflns_threshold_expression >2sigma(I)
_cod_data_source_file om0508379si20051129_120311.cif
_cod_data_source_block jd25
_cod_depositor_comments
;
The following automatic conversions were performed:

'_symmetry_cell_setting' value 'Monoclinic' changed to 'monoclinic'
according to /home/saulius/struct/CIF-dictionaries/cif_core.dic
dictionary named 'cif_core.dic' version 2.4.1 from 2010-06-29.

Automatic conversion script
Id: cif_fix_values 1715 2011-07-08 13:25:40Z adriana 
;
_cod_original_sg_symbol_H-M C2/c
_cod_database_code 4074727

loop_
_symmetry_equiv_pos_as_xyz
'x, y, z'
'-x, y, -z+1/2'
'x+1/2, y+1/2, z'
'-x+1/2, y+1/2, -z+1/2'
'-x, -y, -z'
'x, -y, z-1/2'
'-x+1/2, -y+1/2, -z'
'x+1/2, -y+1/2, z-1/2'

loop_
_atom_site_label
_atom_site_type_symbol
_atom_site_fract_x
_atom_site_fract_y
_atom_site_fract_z
_atom_site_U_iso_or_equiv
_atom_site_adp_type
_atom_site_occupancy
_atom_site_symmetry_multiplicity
_atom_site_calc_flag
Zr1 Zr 0.120233(6) 0.508917(18) 0.370083(9) 0.01731(5) Uani 1 1 d
Si1 Si 0.13341(2) 0.82413(6) 0.51265(3) 0.02636(13) Uani 1 1 d
Si2 Si 0.105697(19) 0.67757(6) 0.23046(3) 0.02197(12) Uani 1 1 d
Si3 Si 0.04320(2) 0.34074(6) 0.41917(3) 0.02506(12) Uani 1 1 d
Si4 Si 0.196530(19) 0.19285(6) 0.31642(3) 0.02239(12) Uani 1 1 d
C1 C 0.14383(7) 0.7556(2) 0.43412(10) 0.0222(4) Uani 1 1 d
C2 C 0.18536(7) 0.6889(2) 0.42892(10) 0.0230(4) Uani 1 1 d
H2 H 0.2105(8) 0.659(2) 0.4654(12) 0.022(6) Uiso 1 1 d
C3 C 0.18191(7) 0.6774(2) 0.35981(10) 0.0220(4) Uani 1 1 d
H3 H 0.2059(9) 0.637(3) 0.3431(13) 0.039(7) Uiso 1 1 d
C4 C 0.13822(7) 0.73961(19) 0.31915(10) 0.0205(4) Uani 1 1 d
C5 C 0.11521(7) 0.7854(2) 0.36584(10) 0.0224(4) Uani 1 1 d
H5 H 0.0858(8) 0.831(2) 0.3552(11) 0.023(6) Uiso 1 1 d
C6 C 0.10352(7) 0.2783(2) 0.42240(10) 0.0212(4) Uani 1 1 d
C7 C 0.11513(7) 0.2329(2) 0.36463(10) 0.0216(4) Uani 1 1 d
H7 H 0.0927(7) 0.188(2) 0.3242(11) 0.017(5) Uiso 1 1 d
C8 C 0.16355(7) 0.2627(2) 0.37248(10) 0.0199(4) Uani 1 1 d
C9 C 0.18218(7) 0.3283(2) 0.43750(10) 0.0218(4) Uani 1 1 d
H9 H 0.2126(8) 0.355(2) 0.4557(12) 0.024(6) Uiso 1 1 d
C10 C 0.14621(7) 0.3398(2) 0.46752(10) 0.0216(4) Uani 1 1 d
H10 H 0.1501(8) 0.378(2) 0.5120(12) 0.029(6) Uiso 1 1 d
C11 C 0.18021(11) 0.9613(3) 0.55081(16) 0.0445(7) Uani 1 1 d
H11C H 0.1807(11) 1.029(3) 0.5209(17) 0.053(10) Uiso 1 1 d
H11B H 0.2099(12) 0.919(4) 0.5621(17) 0.069(10) Uiso 1 1 d
H11A H 0.1769(11) 1.009(3) 0.5900(18) 0.065(10) Uiso 1 1 d
C12 C 0.07507(10) 0.9146(3) 0.48984(16) 0.0385(6) Uani 1 1 d
H12C H 0.0510(10) 0.853(3) 0.4705(15) 0.049(8) Uiso 1 1 d
H12B H 0.0690(10) 0.949(3) 0.5275(16) 0.048(8) Uiso 1 1 d
H12A H 0.0723(11) 0.995(3) 0.4622(17) 0.055(9) Uiso 1 1 d
C13 C 0.13633(14) 0.6724(3) 0.57358(14) 0.0489(8) Uani 1 1 d
H13C H 0.1648(12) 0.630(4) 0.5845(17) 0.069(11) Uiso 1 1 d
H13B H 0.1092(13) 0.602(4) 0.5543(18) 0.083(12) Uiso 1 1 d
H13A H 0.1351(16) 0.707(5) 0.614(2) 0.120(16) Uiso 1 1 d
C14 C 0.14497(10) 0.6890(3) 0.17701(13) 0.0336(5) Uani 1 1 d
H14C H 0.1742(11) 0.641(3) 0.1975(15) 0.054(9) Uiso 1 1 d
H14B H 0.1318(11) 0.641(3) 0.1378(17) 0.057(9) Uiso 1 1 d
H14A H 0.1514(10) 0.779(4) 0.1701(15) 0.058(9) Uiso 1 1 d
C15 C 0.05290(9) 0.7950(3) 0.19495(13) 0.0326(5) Uani 1 1 d
H15C H 0.0351(10) 0.791(3) 0.2212(15) 0.046(8) Uiso 1 1 d
H15B H 0.0326(10) 0.771(3) 0.1524(16) 0.053(8) Uiso 1 1 d
H15A H 0.0608(11) 0.892(4) 0.1931(17) 0.075(11) Uiso 1 1 d
C16 C 0.09339(8) 0.4902(2) 0.25282(10) 0.0265(4) Uani 1 1 d
H16B H 0.0643(11) 0.470(3) 0.2464(15) 0.051(9) Uiso 1 1 d
H16A H 0.1075(9) 0.420(3) 0.2358(13) 0.043(7) Uiso 1 1 d
C17 C 0.04828(8) 0.5271(2) 0.38870(13) 0.0278(4) Uani 1 1 d
H17B H 0.0279(10) 0.550(3) 0.3472(16) 0.054(8) Uiso 1 1 d
H17A H 0.0470(10) 0.603(3) 0.4159(15) 0.054(9) Uiso 1 1 d
C18 C 0.03602(11) 0.3292(3) 0.50461(15) 0.0400(6) Uani 1 1 d
H18C H 0.0563(12) 0.387(4) 0.5362(18) 0.075(12) Uiso 1 1 d
H18B H 0.0051(10) 0.358(3) 0.5047(13) 0.047(8) Uiso 1 1 d
H18A H 0.0413(11) 0.229(4) 0.5211(16) 0.063(9) Uiso 1 1 d
C19 C -0.00180(10) 0.2224(3) 0.35907(16) 0.0422(6) Uani 1 1 d
H19C H 0.0007(11) 0.220(3) 0.3176(16) 0.058(10) Uiso 1 1 d
H19B H -0.0329(11) 0.254(3) 0.3538(15) 0.054(8) Uiso 1 1 d
H19A H -0.0011(12) 0.117(4) 0.3711(18) 0.084(11) Uiso 1 1 d
C20 C 0.24125(10) 0.0622(3) 0.36824(14) 0.0374(6) Uani 1 1 d
H20C H 0.2652(10) 0.112(3) 0.4041(16) 0.054(8) Uiso 1 1 d
H20B H 0.2272(10) -0.010(3) 0.3859(15) 0.050(9) Uiso 1 1 d
H20A H 0.2570(12) 0.018(3) 0.3422(17) 0.061(9) Uiso 1 1 d
C21 C 0.15455(10) 0.0950(3) 0.24406(12) 0.0334(5) Uani 1 1 d
H21C H 0.1292(11) 0.155(3) 0.2185(15) 0.053(8) Uiso 1 1 d
H21B H 0.1416(12) 0.020(3) 0.2557(17) 0.064(10) Uiso 1 1 d
H21A H 0.1704(10) 0.056(3) 0.2139(15) 0.052(8) Uiso 1 1 d
C22 C 0.22604(9) 0.3420(3) 0.28410(14) 0.0333(5) Uani 1 1 d
H22C H 0.2432(10) 0.303(3) 0.2576(14) 0.048(8) Uiso 1 1 d
H22B H 0.2466(10) 0.392(3) 0.3177(15) 0.050(8) Uiso 1 1 d
H22A H 0.2040(9) 0.406(3) 0.2567(13) 0.037(7) Uiso 1 1 d

loop_
_atom_site_aniso_label
_atom_site_aniso_U_11
_atom_site_aniso_U_22
_atom_site_aniso_U_33
_atom_site_aniso_U_23
_atom_site_aniso_U_13
_atom_site_aniso_U_12
Zr1 0.01868(8) 0.01532(8) 0.01689(8) 0.00117(7) 0.00419(6) -0.00026(7)
Si1 0.0371(3) 0.0215(3) 0.0198(3) -0.0014(2) 0.0081(2) 0.0049(2)
Si2 0.0270(3) 0.0202(3) 0.0166(3) 0.0007(2) 0.0040(2) -0.0033(2)
Si3 0.0223(3) 0.0229(3) 0.0322(3) 0.0062(2) 0.0118(2) 0.0021(2)
Si4 0.0253(3) 0.0210(3) 0.0225(3) -0.0016(2) 0.0098(2) 0.0012(2)
C1 0.0278(10) 0.0172(8) 0.0196(9) -0.0008(7) 0.0048(8) -0.0009(7)
C2 0.0244(9) 0.0207(9) 0.0204(10) -0.0020(7) 0.0021(8) -0.0019(8)
C3 0.0221(9) 0.0203(9) 0.0234(10) -0.0032(7) 0.0069(8) -0.0058(7)
C4 0.0249(9) 0.0155(8) 0.0198(9) 0.0015(7) 0.0054(8) -0.0047(7)
C5 0.0258(10) 0.0168(8) 0.0223(10) 0.0021(7) 0.0044(8) -0.0002(8)
C6 0.0227(9) 0.0176(8) 0.0243(10) 0.0054(7) 0.0089(8) 0.0020(7)
C7 0.0231(9) 0.0179(8) 0.0227(10) 0.0019(7) 0.0057(8) 0.0000(7)
C8 0.0216(9) 0.0173(8) 0.0208(9) 0.0011(7) 0.0066(7) 0.0016(7)
C9 0.0200(9) 0.0206(9) 0.0228(10) 0.0016(7) 0.0038(8) 0.0027(8)
C10 0.0257(9) 0.0207(9) 0.0179(9) 0.0026(7) 0.0065(8) 0.0060(7)
C11 0.0462(16) 0.0451(16) 0.0374(15) -0.0192(12) 0.0062(12) -0.0028(12)
C12 0.0422(14) 0.0296(12) 0.0481(16) -0.0026(11) 0.0204(13) 0.0048(11)
C13 0.089(2) 0.0334(13) 0.0271(13) 0.0054(11) 0.0226(15) 0.0157(15)
C14 0.0431(14) 0.0347(13) 0.0249(12) -0.0035(10) 0.0136(10) -0.0054(11)
C15 0.0310(11) 0.0324(12) 0.0290(12) 0.0019(10) 0.0020(10) -0.0003(10)
C16 0.0318(10) 0.0226(10) 0.0206(9) -0.0012(8) 0.0021(8) -0.0040(9)
C17 0.0258(10) 0.0218(10) 0.0371(12) 0.0065(9) 0.0118(9) 0.0061(8)
C18 0.0469(15) 0.0380(14) 0.0453(16) 0.0083(12) 0.0290(13) 0.0078(12)
C19 0.0311(13) 0.0362(14) 0.0522(18) 0.0058(12) 0.0033(12) -0.0044(11)
C20 0.0384(13) 0.0401(14) 0.0362(14) 0.0022(11) 0.0153(12) 0.0149(11)
C21 0.0444(14) 0.0285(11) 0.0266(12) -0.0047(9) 0.0104(11) -0.0049(11)
C22 0.0351(12) 0.0300(11) 0.0409(14) -0.0011(10) 0.0208(11) -0.0025(10)

loop_
_atom_type_symbol
_atom_type_description
_atom_type_scat_dispersion_real
_atom_type_scat_dispersion_imag
_atom_type_scat_source
C C 0.0033 0.0016 'International Tables Vol C Tables 4.2.6.8 and 6.1.1.4'
H H 0.0000 0.0000 'International Tables Vol C Tables 4.2.6.8 and 6.1.1.4'
Si Si 0.0817 0.0704 'International Tables Vol C Tables 4.2.6.8 and 6.1.1.4'
Zr Zr -2.9673 0.5597 'International Tables Vol C Tables 4.2.6.8 and 6.1.1.4'

loop_
_geom_angle_atom_site_label_1
_geom_angle_atom_site_label_2
_geom_angle_atom_site_label_3
_geom_angle
C17 Zr1 C16 98.75(9)
C17 Zr1 C3 137.13(7)
C16 Zr1 C3 88.46(7)
C17 Zr1 C10 88.53(7)
C16 Zr1 C10 136.89(7)
C3 Zr1 C10 114.42(7)
C17 Zr1 C4 110.43(7)
C16 Zr1 C4 70.44(7)
C3 Zr1 C4 33.50(6)
C10 Zr1 C4 145.44(6)
C17 Zr1 C6 70.17(7)
C16 Zr1 C6 110.23(7)
C3 Zr1 C6 145.63(6)
C10 Zr1 C6 33.66(6)
C4 Zr1 C6 179.09(6)
C17 Zr1 C7 91.89(7)
C16 Zr1 C7 83.31(7)
C3 Zr1 C7 130.97(7)
C10 Zr1 C7 53.88(7)
C4 Zr1 C7 147.44(7)
C6 Zr1 C7 32.72(6)
C17 Zr1 C5 83.45(7)
C16 Zr1 C5 92.30(7)
C3 Zr1 C5 53.94(7)
C10 Zr1 C5 130.80(7)
C4 Zr1 C5 32.84(6)
C6 Zr1 C5 147.21(7)
C7 Zr1 C5 173.07(6)
C17 Zr1 C9 120.60(7)
C16 Zr1 C9 118.63(7)
C3 Zr1 C9 91.04(7)
C10 Zr1 C9 32.65(6)
C4 Zr1 C9 124.33(7)
C6 Zr1 C9 54.84(6)
C7 Zr1 C9 53.15(6)
C5 Zr1 C9 133.76(6)
C17 Zr1 C2 118.99(8)
C16 Zr1 C2 120.57(7)
C3 Zr1 C2 32.65(7)
C10 Zr1 C2 91.02(7)
C4 Zr1 C2 54.67(6)
C6 Zr1 C2 124.47(7)
C7 Zr1 C2 133.82(6)
C5 Zr1 C2 53.11(6)
C9 Zr1 C2 80.93(7)
C17 Zr1 C8 123.14(7)
C16 Zr1 C8 87.69(7)
C3 Zr1 C8 99.21(6)
C10 Zr1 C8 54.21(6)
C4 Zr1 C8 124.62(6)
C6 Zr1 C8 55.00(6)
C7 Zr1 C8 32.48(6)
C5 Zr1 C8 153.11(6)
C9 Zr1 C8 32.10(6)
C2 Zr1 C8 104.48(6)
C17 Zr1 C1 88.14(8)
C16 Zr1 C1 123.33(7)
C3 Zr1 C1 54.11(7)
C10 Zr1 C1 99.20(6)
C4 Zr1 C1 54.82(6)
C6 Zr1 C1 124.69(7)
C7 Zr1 C1 153.05(6)
C5 Zr1 C1 32.36(6)
C9 Zr1 C1 104.43(6)
C2 Zr1 C1 32.01(6)
C8 Zr1 C1 133.72(6)
C12 Si1 C11 109.23(14)
C12 Si1 C13 110.03(16)
C11 Si1 C13 110.27(16)
C12 Si1 C1 109.47(12)
C11 Si1 C1 106.63(12)
C13 Si1 C1 111.14(11)
C16 Si2 C15 115.09(12)
C16 Si2 C14 114.72(12)
C15 Si2 C14 110.50(12)
C16 Si2 C4 96.66(9)
C15 Si2 C4 108.96(11)
C14 Si2 C4 109.91(11)
C16 Si2 Zr1 45.71(7)
C15 Si2 Zr1 119.50(9)
C14 Si2 Zr1 129.89(9)
C4 Si2 Zr1 51.33(6)
C17 Si3 C18 115.40(12)
C17 Si3 C19 115.33(13)
C18 Si3 C19 109.17(15)
C17 Si3 C6 96.28(9)
C18 Si3 C6 110.62(11)
C19 Si3 C6 109.26(12)
C17 Si3 Zr1 45.43(7)
C18 Si3 Zr1 130.33(10)
C19 Si3 Zr1 120.40(11)
C6 Si3 Zr1 51.16(6)
C21 Si4 C20 109.69(13)
C21 Si4 C22 109.72(13)
C20 Si4 C22 109.99(13)
C21 Si4 C8 108.36(11)
C20 Si4 C8 106.56(11)
C22 Si4 C8 112.45(10)
C2 C1 C5 105.57(17)
C2 C1 Si1 127.29(15)
C5 C1 Si1 126.13(15)
C2 C1 Zr1 71.98(11)
C5 C1 Zr1 71.22(10)
Si1 C1 Zr1 130.22(10)
C3 C2 C1 109.15(18)
C3 C2 Zr1 70.53(11)
C1 C2 Zr1 76.02(11)
C2 C3 C4 109.17(18)
C2 C3 Zr1 76.83(11)
C4 C3 Zr1 74.34(11)
C5 C4 C3 105.36(17)
C5 C4 Si2 123.16(15)
C3 C4 Si2 123.44(15)
C5 C4 Zr1 75.01(11)
C3 C4 Zr1 72.17(10)
Si2 C4 Zr1 92.69(7)
C4 C5 C1 110.73(18)
C4 C5 Zr1 72.15(11)
C1 C5 Zr1 76.42(11)
C7 C6 C10 105.10(17)
C7 C6 Si3 123.62(15)
C10 C6 Si3 123.43(15)
C7 C6 Zr1 74.95(11)
C10 C6 Zr1 72.17(11)
Si3 C6 Zr1 93.00(7)
C6 C7 C8 111.18(18)
C6 C7 Zr1 72.33(11)
C8 C7 Zr1 76.15(11)
C9 C8 C7 105.37(17)
C9 C8 Si4 127.87(15)
C7 C8 Si4 125.63(15)
C9 C8 Zr1 72.15(10)
C7 C8 Zr1 71.37(10)
Si4 C8 Zr1 130.34(9)
C10 C9 C8 109.18(17)
C10 C9 Zr1 70.72(11)
C8 C9 Zr1 75.75(11)
C9 C10 C6 109.16(18)
C9 C10 Zr1 76.63(11)
C6 C10 Zr1 74.17(11)
Si2 C16 Zr1 99.59(9)
Si3 C17 Zr1 100.05(9)

loop_
_geom_bond_atom_site_label_1
_geom_bond_atom_site_label_2
_geom_bond_distance
Zr1 C17 2.316(2)
Zr1 C16 2.320(2)
Zr1 C3 2.4690(19)
Zr1 C10 2.4713(19)
Zr1 C4 2.4973(18)
Zr1 C6 2.4974(19)
Zr1 C7 2.531(2)
Zr1 C5 2.534(2)
Zr1 C9 2.5471(19)
Zr1 C2 2.550(2)
Zr1 C8 2.5936(19)
Zr1 C1 2.6021(19)
Si1 C12 1.855(3)
Si1 C11 1.861(3)
Si1 C13 1.863(3)
Si1 C1 1.868(2)
Si2 C16 1.844(2)
Si2 C15 1.861(2)
Si2 C14 1.863(3)
Si2 C4 1.880(2)
Si3 C17 1.843(2)
Si3 C18 1.861(3)
Si3 C19 1.866(3)
Si3 C6 1.877(2)
Si4 C21 1.857(2)
Si4 C20 1.862(3)
Si4 C22 1.865(2)
Si4 C8 1.866(2)
C1 C2 1.421(3)
C1 C5 1.433(3)
C2 C3 1.413(3)
C3 C4 1.431(3)
C4 C5 1.423(3)
C6 C7 1.417(3)
C6 C10 1.439(3)
C7 C8 1.434(3)
C8 C9 1.422(3)
C9 C10 1.412(3)
